data_7204326
loop_
_publ_author_name
'Saito, Gunzi'
'Sasaki, Hiroshi'
'Aoki, Takashi'
'Yoshida, Yukihiro'
'Otsuka, Akihiro'
'Yamochi, Hideki'
'Drozdova, Olga O.'
'Yakushi, Kyuya'
'Kitagawa, Hiroshi'
'Mitani, Tadaoki'

_publ_section_title
;
 Complex formation of ethylenedioxyethylenedithiotetrathiafulvalene
 (EDOEDT-TTF: EOET) and its self-assembling ability
;
_journal_issue 6
_journal_name_full 'Journal of Materials Chemistry'
_journal_page_first 1640
_journal_paper_doi 10.1039/b110605h
_journal_volume 12
_journal_year 2002
_chemical_compound_source 'Local laboratory'
_chemical_formula_sum 'C22 H12 N4 O2 S6'
_chemical_formula_weight 556.76
_space_group_IT_number 1
_symmetry_cell_setting triclinic
_symmetry_space_group_name_Hall 'P 1'
_symmetry_space_group_name_H-M 'P 1'
_atom_type_scat_source 'International Tables (1974)'
_cell_angle_alpha 92.08(1)
_cell_angle_beta 89.61(2)
_cell_angle_gamma 95.59(1)
_cell_formula_units_Z 1
_cell_length_a 7.213(3)
_cell_length_b 19.856(5)
_cell_length_c 4.0410(9)
_cell_measurement_reflns_used ??
_cell_measurement_temperature 295(2)
_cell_measurement_theta_max 27.5
_cell_measurement_theta_min 1
_cell_volume 575.6(3)
_computing_cell_refinement 'MXC(MAC Science)'
_computing_data_collection 'MXC(MAC Science)'
_computing_data_reduction Crystan
_computing_molecular_graphics 'ORTEP III'
_computing_publication_material
;
;
_computing_structure_refinement 'SHELXL-97 (Sheldrick, 1997)'
_computing_structure_solution 'SHELXS-97 (Sheldrick, 1990)'
_diffrn_measurement_device 'Mac Science MXC18'
_diffrn_measurement_method theta/2theta
_diffrn_radiation_type 'Mo K-alpha'
_diffrn_radiation_wavelength 0.71073
_diffrn_reflns_limit_h_max 8
_diffrn_reflns_limit_h_min 0
_diffrn_reflns_limit_k_max 24
_diffrn_reflns_limit_k_min -24
_diffrn_reflns_limit_l_max 5
_diffrn_reflns_limit_l_min -4
_diffrn_reflns_number 1870
_diffrn_reflns_theta_max 25.53
_exptl_absorpt_coefficient_mu 0.625
_exptl_absorpt_correction_type none
_exptl_crystal_colour Black
_exptl_crystal_density_diffrn 1.606
_exptl_crystal_description Needle
_exptl_crystal_F_000 284
_exptl_crystal_size_max 0.80
_exptl_crystal_size_mid 0.06
_exptl_crystal_size_min 0.06
_refine_diff_density_max 0.406
_refine_diff_density_min -0.293
_refine_ls_abs_structure_Flack -0.1(2)
_refine_ls_extinction_method None
_refine_ls_goodness_of_fit_obs 1.071
_refine_ls_hydrogen_treatment mixed
_refine_ls_number_parameters 304
_refine_ls_number_reflns 1572
_refine_ls_R_factor_obs 0.057
_refine_ls_shift/esd_max 0.2080
_refine_ls_shift/esd_mean 0.0492
_refine_ls_structure_factor_coef Fsqd
_refine_ls_weighting_details 'w=1/[\s^2^(Fo^2^)+(0.0739P)^2^+0.7042P] where P=(Fo^2^+2Fc^2^)/3'
_refine_ls_weighting_scheme calc
_refine_ls_wR_factor_obs 0.134
_reflns_number_observed 1572
_reflns_number_total 1822
_reflns_observed_criterion refl_observed_if_I_>_1.50_sigma(I)
_cod_data_source_file b110605h.txt
_cod_data_source_block (EOET)(TCNQ)
_cod_depositor_comments
;
The following automatic conversions were performed:
'_symmetry_cell_setting' value 'Triclinic' changed to 'triclinic'
according to '/home/adriana/struct/CIF-dictionaries/cif_core.dic'
dictionary named 'cif_core.dic' version 2.4.1 from 2010-06-29.

Automatic conversion script
Id: cif_fix_enum 1555 2011-01-17 13:19:09Z saulius 

The following automatic conversions were performed:

'_cell_measurement_temperature' value 'room temperature' was changed
to '295(2)' - the room/ambient temperature average [293;298] in
Kelvins(K) was taken.

Automatic conversion script
Id: cif_fix_values 1569 2011-02-09 13:29:24Z adriana 

The following automatic conversions were performed:

'_refine_ls_weighting_scheme' value 'calc
w=1/[\s^2^(Fo^2^)+(0.0739P)^2^+0.7042P] where P=(Fo^2^+2Fc^2^)/3' was
changed to 'calc'. New tag '_refine_ls_weighting_details' was
created. The value of the new tag was set to
'w=1/[\s^2^(Fo^2^)+(0.0739P)^2^+0.7042P] where P=(Fo^2^+2Fc^2^)/3'.

Automatic conversion script
Id: cif_fix_values 3143 2015-03-26 13:38:13Z robertas 
;
_cod_original_sg_symbol_H-M 'P 1           '
_cod_original_formula_sum 'C22 H12 O2 N4 S6     '
_cod_database_code 7204326

loop_
_symmetry_equiv_pos_as_xyz
+X,+Y,+Z

loop_
_atom_site_label
_atom_site_type_symbol
_atom_site_fract_x
_atom_site_fract_y
_atom_site_fract_z
_atom_site_U_iso_or_equiv
_atom_site_adp_type
_atom_site_occupancy
_atom_site_calc_flag
_atom_site_refinement_flags
_atom_site_disorder_assembly
_atom_site_disorder_group
C1 C 0.540(2) 0.7236(7) 0.923(4) 0.075(4) Uani 1 d . . .
C2 C 0.4078(17) 0.6702(6) 0.955(3) 0.054(3) Uani 1 d . . .
C3 C 0.7167(18) 0.8420(5) 0.913(3) 0.049(3) Uani 1 d . . .
C4 C 0.836(2) 0.8011(6) 0.768(3) 0.063(4) Uani 1 d . . .
C5 C 0.1088(17) 0.5972(6) 1.086(3) 0.055(3) Uani 1 d . . .
C6 C 0.218(2) 0.5537(7) 0.943(4) 0.065(4) Uani 1 d . . .
C7 C 0.970(2) 0.9459(5) 0.795(4) 0.060(3) Uani 1 d . . .
C8 C 1.100(2) 0.8968(5) 0.824(3) 0.058(3) Uani 1 d . . .
C9 C -0.152(2) 0.5097(6) 1.015(4) 0.064(4) Uani 1 d . . .
C10 C -0.003(2) 0.4583(6) 1.051(4) 0.072(4) Uani 1 d . . .
C11 C 0.774(2) 0.0961(5) 0.415(3) 0.054(3) Uani 1 d . . .
C12 C 0.4589(19) 0.0419(5) 0.406(3) 0.054(3) Uani 1 d . . .
C13 C 0.5847(17) 0.0979(5) 0.520(3) 0.047(3) Uani 1 d . . .
C14 C 0.5247(18) 0.1496(5) 0.724(3) 0.046(3) Uani 1 d . . .
C15 C 0.6630(18) 0.2053(5) 0.830(3) 0.055(3) Uani 1 d . . .
C16 C 0.3398(16) 0.1520(5) 0.835(3) 0.049(3) Uani 1 d . . .
C17 C 0.6020(17) 0.2571(5) 1.030(3) 0.050(3) Uani 1 d . . .
C18 C 0.2860(17) 0.2012(5) 1.031(3) 0.048(3) Uani 1 d . . .
C19 C 0.4136(17) 0.2570(5) 1.136(3) 0.045(3) Uani 1 d . . .
C20 C 0.3572(18) 0.3103(5) 1.342(3) 0.051(3) Uani 1 d . . .
C21 C 0.491(2) 0.3663(6) 1.449(3) 0.064(4) Uani 1 d . . .
C22 C 0.170(2) 0.3109(5) 1.463(3) 0.054(3) Uani 1 d . . .
O7 O -0.0880(10) 0.5802(3) 1.2215(16) 0.0401(17) Uani 1 d . . .
O8 O 0.1872(12) 0.4792(3) 0.8734(17) 0.054(2) Uani 1 d . . .
N11 N 0.9163(16) 0.0936(5) 0.312(3) 0.067(3) Uani 1 d . . .
N12 N 0.3502(18) -0.0021(5) 0.302(3) 0.073(3) Uani 1 d . . .
N13 N 0.5833(19) 0.4097(5) 1.533(3) 0.086(4) Uani 1 d . . .
N14 N 0.0129(18) 0.3111(5) 1.546(4) 0.080(4) Uani 1 d . . .
S1 S 0.5019(5) 0.80568(18) 1.0596(10) 0.0712(11) Uani 1 d . . .
S2 S 0.7533(5) 0.71395(15) 0.7459(10) 0.0761(12) Uani 1 d . . .
S3 S 0.1884(5) 0.67987(16) 1.1414(9) 0.0715(11) Uani 1 d . . .
S4 S 0.4364(5) 0.58852(16) 0.8125(10) 0.0724(11) Uani 1 d . . .
S5 S 0.7456(6) 0.92625(16) 0.9633(10) 0.0803(12) Uani 1 d . . .
S6 S 1.0464(5) 0.81859(16) 0.6238(10) 0.0750(12) Uani 1 d . . .
H7A H 0.9557 0.9545 0.5547 0.050 Uiso 1 calc . . .
H7B H 1.0250 0.9892 0.9044 0.050 Uiso 1 calc . . .
H8A H 1.1161 0.8891 1.0643 0.050 Uiso 1 calc . . .
H8B H 1.2225 0.9166 0.7373 0.050 Uiso 1 calc . . .
H9A H -0.2750 0.4896 1.1020 0.050 Uiso 1 calc . . .
H9B H -0.1681 0.5192 0.7763 0.050 Uiso 1 calc . . .
H10A H -0.0547 0.4131 0.9581 0.050 Uiso 1 calc . . .
H10B H 0.0216 0.4533 1.2917 0.050 Uiso 1 calc . . .
H15 H 0.7964 0.2060 0.7597 0.050 Uiso 1 calc . . .
H16 H 0.2446 0.1144 0.7629 0.050 Uiso 1 calc . . .
H17 H 0.6937 0.2958 1.1022 0.050 Uiso 1 calc . . .
H18 H 0.1533 0.1993 1.1056 0.050 Uiso 1 calc . . .

loop_
_atom_site_aniso_label
_atom_site_aniso_U_11
_atom_site_aniso_U_22
_atom_site_aniso_U_33
_atom_site_aniso_U_23
_atom_site_aniso_U_13
_atom_site_aniso_U_12
C1 0.076(13) 0.079(8) 0.074(9) -0.016(7) -0.017(9) 0.033(7)
C2 0.047(8) 0.060(6) 0.055(7) -0.013(5) -0.009(6) 0.008(5)
C3 0.045(8) 0.052(5) 0.048(7) -0.009(4) -0.008(5) 0.010(4)
C4 0.098(12) 0.056(6) 0.040(6) -0.010(5) -0.007(7) 0.032(6)
C5 0.029(7) 0.071(7) 0.064(8) -0.001(6) -0.007(6) -0.002(4)
C6 0.068(11) 0.065(7) 0.063(9) 0.000(6) -0.005(8) 0.019(6)
C7 0.067(8) 0.043(5) 0.068(8) -0.007(5) 0.001(6) -0.001(5)
C8 0.067(9) 0.047(5) 0.057(7) -0.012(5) -0.007(6) -0.009(5)
C9 0.057(9) 0.055(6) 0.078(9) -0.001(6) 0.015(7) -0.004(5)
C10 0.089(11) 0.049(6) 0.076(10) -0.006(6) 0.010(8) -0.006(6)
C11 0.058(9) 0.037(5) 0.065(7) -0.005(4) -0.002(6) 0.002(4)
C12 0.060(8) 0.040(5) 0.059(7) 0.001(4) 0.003(6) -0.006(5)
C13 0.040(6) 0.039(4) 0.062(7) 0.005(4) 0.001(5) 0.000(4)
C14 0.054(8) 0.042(5) 0.039(6) 0.003(4) -0.005(5) -0.004(4)
C15 0.045(7) 0.054(6) 0.065(8) -0.003(5) 0.008(6) -0.007(4)
C16 0.031(6) 0.052(5) 0.061(7) 0.000(5) -0.003(5) -0.007(4)
C17 0.049(7) 0.038(4) 0.063(7) 0.000(4) -0.003(6) -0.007(4)
C18 0.031(6) 0.043(5) 0.067(8) 0.002(4) -0.009(5) -0.007(4)
C19 0.034(6) 0.039(4) 0.062(7) 0.007(4) -0.004(6) -0.001(4)
C20 0.061(8) 0.037(4) 0.054(6) 0.006(4) -0.003(6) 0.000(4)
C21 0.070(10) 0.056(6) 0.063(8) -0.008(5) 0.010(7) -0.005(6)
C22 0.057(9) 0.041(5) 0.064(7) -0.001(4) -0.005(6) -0.001(4)
O7 0.038(5) 0.036(3) 0.044(4) 0.003(3) -0.003(3) -0.007(2)
O8 0.069(6) 0.035(3) 0.052(5) -0.015(3) 0.006(4) -0.018(3)
N11 0.048(8) 0.065(6) 0.089(8) -0.007(5) 0.000(6) 0.013(4)
N12 0.075(9) 0.071(6) 0.070(7) -0.006(5) 0.002(6) -0.005(5)
N13 0.091(10) 0.062(6) 0.098(9) -0.016(6) -0.008(7) -0.026(6)
N14 0.065(9) 0.061(6) 0.112(10) -0.005(6) 0.032(7) 0.000(5)
S1 0.056(3) 0.0699(18) 0.088(2) -0.0173(17) 0.001(2) 0.0165(15)
S2 0.064(3) 0.0614(18) 0.103(3) -0.0255(18) 0.000(2) 0.0182(15)
S3 0.062(3) 0.0645(18) 0.087(3) -0.0234(17) -0.008(2) 0.0103(15)
S4 0.061(3) 0.0672(19) 0.090(3) -0.0201(17) -0.008(2) 0.0184(16)
S5 0.093(3) 0.0506(15) 0.096(3) -0.0088(16) 0.012(2) 0.0071(16)
S6 0.075(3) 0.0627(19) 0.085(3) -0.0032(17) 0.011(2) 0.0011(16)

loop_
_geom_angle_atom_site_label_1
_geom_angle_atom_site_label_2
_geom_angle_atom_site_label_3
_geom_angle
_geom_angle_site_symmetry_1
_geom_angle_site_symmetry_3
_geom_angle_publ_flag
C2 C1 S2 121.8(7) . . ?
C2 C1 S1 121.9(9) . . ?
S2 C1 S1 116.3(9) . . ?
C1 C2 S4 123.6(7) . . ?
C1 C2 S3 121.9(7) . . ?
S4 C2 S3 114.5(7) . . ?
C4 C3 S5 127.5(11) . . ?
C4 C3 S1 118.9(10) . . ?
S5 C3 S1 113.6(7) . . ?
C3 C4 S6 130.6(11) . . ?
C3 C4 S2 114.6(12) . . ?
S6 C4 S2 114.8(6) . . ?
C6 C5 O7 126.4(12) . . ?
C6 C5 S3 120.1(11) . . ?
O7 C5 S3 113.5(8) . . ?
C5 C6 O8 131.5(14) . . ?
C5 C6 S4 115.7(11) . . ?
O8 C6 S4 112.7(8) . . ?
C8 C7 S5 117.1(9) . . ?
C7 C8 S6 117.5(11) . . ?
C10 C9 O7 110.1(11) . . ?
C9 C10 O8 114.3(10) . . ?
N11 C11 C13 175.0(15) . . ?
N12 C12 C13 176.7(13) . . ?
C14 C13 C12 121.5(11) . . ?
C14 C13 C11 123.1(10) . . ?
C12 C13 C11 115.4(10) . . ?
C13 C14 C16 124.3(11) . . ?
C13 C14 C15 118.0(11) . . ?
C16 C14 C15 117.8(10) . . ?
C17 C15 C14 117.7(11) . . ?
C18 C16 C14 123.4(11) . . ?
C15 C17 C19 122.2(10) . . ?
C16 C18 C19 121.2(11) . . ?
C20 C19 C17 120.6(10) . . ?
C20 C19 C18 121.7(10) . . ?
C17 C19 C18 117.7(9) . . ?
C19 C20 C22 122.2(10) . . ?
C19 C20 C21 120.4(11) . . ?
C22 C20 C21 117.4(10) . . ?
N13 C21 C20 176.2(16) . . ?
N14 C22 C20 176.6(15) . . ?
C5 O7 C9 101.4(8) . . ?
C6 O8 C10 103.4(8) . . ?
C1 S1 C3 94.1(7) . . ?
C1 S2 C4 96.0(7) . . ?
C5 S3 C2 94.3(6) . . ?
C2 S4 C6 95.4(6) . . ?
C3 S5 C7 102.1(6) . . ?
C4 S6 C8 98.9(6) . . ?

loop_
_geom_bond_atom_site_label_1
_geom_bond_atom_site_label_2
_geom_bond_distance
_geom_bond_site_symmetry_2
_geom_bond_publ_flag
C1 C2 1.367(14) . ?
C1 S2 1.716(16) . ?
C1 S1 1.748(12) . ?
C2 S4 1.731(11) . ?
C2 S3 1.772(13) . ?
C3 C4 1.357(16) . ?
C3 S5 1.671(11) . ?
C3 S1 1.753(14) . ?
C4 S6 1.630(17) . ?
C4 S2 1.775(13) . ?
C5 C6 1.338(17) . ?
C5 O7 1.529(14) . ?
C5 S3 1.693(12) . ?
C6 O8 1.490(15) . ?
C6 S4 1.745(17) . ?
C7 C8 1.424(18) . ?
C7 S5 1.764(15) . ?
C8 S6 1.734(11) . ?
C9 C10 1.567(19) . ?
C9 O7 1.632(14) . ?
C10 O8 1.569(17) . ?
C11 N11 1.111(14) . ?
C11 C13 1.430(16) . ?
C12 N12 1.183(16) . ?
C12 C13 1.430(15) . ?
C13 C14 1.392(14) . ?
C14 C16 1.410(16) . ?
C14 C15 1.469(14) . ?
C15 C17 1.389(15) . ?
C16 C18 1.320(16) . ?
C17 C19 1.422(16) . ?
C18 C19 1.424(14) . ?
C19 C20 1.413(15) . ?
C20 C22 1.431(18) . ?
C20 C21 1.454(17) . ?
C21 N13 1.082(17) . ?
C22 N14 1.182(16) . ?

loop_
_cod_related_entry_id
_cod_related_entry_database
_cod_related_entry_code
1 ChemSpider 21143363
